data_2108499
loop_
_publ_author_name
'Gazta\~naga, Pablo'
'Baggio, Ricardo'
'Vega, Daniel Roberto'

_publ_section_title
;
 Polymorphic forms of bendamustine hydrochloride: crystal structure,
 thermal properties and stability at ambient conditions
;
_journal_coeditor_code BM5115
_journal_issue 6
_journal_name_full 'Acta Crystallographica Section B'
_journal_page_first
;
;
_journal_paper_doi 10.1107/S2052520619010837
_journal_volume 75
_journal_year 2019
_chemical_formula_moiety 'C16 H22 Cl2 N3 O2, Cl'
_chemical_formula_sum 'C16 H22 Cl3 N3 O2'
_chemical_formula_weight 394.71
_chemical_name_common 'Bendamustine Hydrochloride'
_chemical_name_systematic 'y-[l-methyl-5-bis-([3-chloroethyl)-aminobenzimidazolo-(2)]-butyryl chloride'
_space_group_crystal_system monoclinic
_space_group_IT_number 15
_space_group_name_Hall '-C 2yc'
_space_group_name_H-M_alt 'C 1 2/c 1'
_symmetry_space_group_name_Hall '-C 2yc'
_symmetry_space_group_name_H-M 'C 1 2/c 1'
_atom_sites_solution_hydrogens mixed
_audit_creation_method SHELXL-2018/1
_audit_update_record
;
2019-05-28 # Formatted by publCIF

2019-08-21 # Formatted by IUCr publCIF
;
_cell_angle_alpha 90
_cell_angle_beta 114.2620(10)
_cell_angle_gamma 90
_cell_formula_units_Z 8
_cell_length_a 23.0502(6)
_cell_length_b 6.7836(2)
_cell_length_c 25.4596(7)
_cell_measurement_reflns_used 684
_cell_measurement_temperature 150(2)
_cell_measurement_theta_max 20.18
_cell_measurement_theta_min 3.89
_cell_volume 3629.33(18)
_computing_cell_refinement 'CrysAlisPro (Oxford Diffraction, 2009)'
_computing_data_collection 'CrysAlisPro (Oxford Diffraction, 2009)'
_computing_data_reduction 'CrysAlisPro (Oxford Diffraction, 2009)'
_computing_molecular_graphics 'XP in SHELXTL (Sheldrick, 2008)'
_computing_publication_material 'SHELXL-2018/1 (Sheldrick, 2018)'
_computing_structure_refinement 'SHELXL-2018/1 (Sheldrick, 2018)'
_computing_structure_solution 'SHELXS  Version 2013/1 (Sheldrick, 2013) '
_diffrn_ambient_temperature 150(2)
_diffrn_measured_fraction_theta_full 0.999
_diffrn_measured_fraction_theta_max 0.998
_diffrn_measurement_device_type 'CCD Oxford Diffraction Xcalibur, Eos, Gemini'
_diffrn_measurement_method 'thick slices'
_diffrn_radiation_type MoK\a
_diffrn_radiation_wavelength 0.71073
_diffrn_reflns_av_R_equivalents 0.0559
_diffrn_reflns_av_unetI/netI 0.0299
_diffrn_reflns_Laue_measured_fraction_full 0.999
_diffrn_reflns_Laue_measured_fraction_max 0.998
_diffrn_reflns_limit_h_max 37
_diffrn_reflns_limit_h_min -38
_diffrn_reflns_limit_k_max 11
_diffrn_reflns_limit_k_min -11
_diffrn_reflns_limit_l_max 42
_diffrn_reflns_limit_l_min -42
_diffrn_reflns_number 64102
_diffrn_reflns_point_group_measured_fraction_full 0.999
_diffrn_reflns_point_group_measured_fraction_max 0.998
_diffrn_reflns_theta_full 25.242
_diffrn_reflns_theta_max 36.430
_diffrn_reflns_theta_min 3.104
_diffrn_source 'Enhance (Mo) X-ray Source'
_exptl_absorpt_coefficient_mu 0.519
_exptl_absorpt_correction_T_max 0.96
_exptl_absorpt_correction_T_min 0.84
_exptl_absorpt_correction_type multi-scan
_exptl_absorpt_process_details 'CrysAlisPro (Oxford Diffraction, 2009)'
_exptl_crystal_colour colourless
_exptl_crystal_density_diffrn 1.445
_exptl_crystal_description plate
_exptl_crystal_F_000 1648
_exptl_crystal_size_max 0.42
_exptl_crystal_size_mid 0.38
_exptl_crystal_size_min 0.12
_refine_diff_density_max 0.792
_refine_diff_density_min -0.783
_refine_diff_density_rms 0.066
_refine_ls_extinction_method none
_refine_ls_goodness_of_fit_ref 1.028
_refine_ls_hydrogen_treatment mixed
_refine_ls_matrix_type full
_refine_ls_number_parameters 224
_refine_ls_number_reflns 8857
_refine_ls_number_restraints 2
_refine_ls_restrained_S_all 1.027
_refine_ls_R_factor_all 0.0672
_refine_ls_R_factor_gt 0.0436
_refine_ls_shift/su_max 0.002
_refine_ls_shift/su_mean 0.000
_refine_ls_structure_factor_coef Fsqd
_refine_ls_weighting_details 'w=1/[\s^2^(Fo^2^)+(0.0488P)^2^+3.3772P] where P=(Fo^2^+2Fc^2^)/3'
_refine_ls_weighting_scheme calc
_refine_ls_wR_factor_gt 0.1004
_refine_ls_wR_factor_ref 0.1117
_reflns_Friedel_coverage 0.000
_reflns_number_gt 6634
_reflns_number_total 8857
_reflns_threshold_expression 'I > 2\s(I)'
_cod_data_source_file bm5115sup1.cif
_cod_data_source_block I
_cod_database_code 2108499
_publcif_datablock.id {c3b1bb47-d52a-449f-ba90-3344b0cbbeb5}

_shelx_shelxl_version_number 2018/1
_shelx_space_group_comment
;
The symmetry employed for this shelxl refinement is uniquely defined
by the following loop, which should always be used as a source of
symmetry information in preference to the above space-group names.
They are only intended as comments.
;

loop_
_space_group_symop_operation_xyz
'x, y, z'
'-x, y, -z+1/2'
'x+1/2, y+1/2, z'
'-x+1/2, y+1/2, -z+1/2'
'-x, -y, -z'
'x, -y, z-1/2'
'-x+1/2, -y+1/2, -z'
'x+1/2, -y+1/2, z-1/2'

loop_
_atom_site_label
_atom_site_type_symbol
_atom_site_fract_x
_atom_site_fract_y
_atom_site_fract_z
_atom_site_U_iso_or_equiv
_atom_site_adp_type
_atom_site_occupancy
_atom_site_site_symmetry_order
_atom_site_calc_flag
_atom_site_refinement_flags_posn
_atom_site_refinement_flags_adp
Cl1 Cl 0.24309(2) 1.51415(4) 0.40707(2) 0.02180(6) Uani 1 1 d . .
Cl2 Cl 0.59057(3) -0.38243(9) 0.78128(2) 0.06521(18) Uani 1 1 d . .
Cl3 Cl 0.71751(2) 0.22949(5) 0.77895(2) 0.03581(9) Uani 1 1 d . .
O1 O 0.37026(5) 1.41128(15) 0.41972(5) 0.0320(2) Uani 1 1 d D .
H1O H 0.3334(8) 1.426(3) 0.4177(9) 0.038 Uiso 1 1 d D U
O2 O 0.45162(4) 1.20862(15) 0.45452(5) 0.0307(2) Uani 1 1 d . .
N1 N 0.37307(4) 0.48988(13) 0.57752(4) 0.01502(15) Uani 1 1 d . .
N2 N 0.45725(4) 0.59515(13) 0.56726(4) 0.01614(15) Uani 1 1 d D .
H2N H 0.4816(7) 0.664(2) 0.5573(7) 0.019 Uiso 1 1 d D U
N3 N 0.59399(4) 0.04575(14) 0.67377(4) 0.01808(16) Uani 1 1 d . .
C1 C 0.39716(5) 1.24790(17) 0.44682(5) 0.01975(19) Uani 1 1 d . .
C2 C 0.35860(5) 1.11280(15) 0.46699(5) 0.01588(17) Uani 1 1 d . .
H2A H 0.321742 1.062101 0.433176 0.019 Uiso 1 1 calc R U
H2B H 0.342062 1.188095 0.491219 0.019 Uiso 1 1 calc R U
C3 C 0.39820(5) 0.93992(16) 0.50149(5) 0.01611(17) Uani 1 1 d . .
H3A H 0.435294 0.990511 0.535120 0.019 Uiso 1 1 calc R U
H3B H 0.414371 0.863675 0.477154 0.019 Uiso 1 1 calc R U
C4 C 0.35907(5) 0.80478(15) 0.52230(5) 0.01605(17) Uani 1 1 d . .
H4A H 0.343310 0.881429 0.546865 0.019 Uiso 1 1 calc R U
H4B H 0.321624 0.756560 0.488575 0.019 Uiso 1 1 calc R U
C5 C 0.39599(4) 0.63353(15) 0.55540(4) 0.01443(16) Uani 1 1 d . .
C6 C 0.30768(5) 0.47940(17) 0.57290(5) 0.02031(19) Uani 1 1 d . .
H6A H 0.278089 0.472597 0.532191 0.030 Uiso 1 1 calc R U
H6B H 0.298430 0.597049 0.590450 0.030 Uiso 1 1 calc R U
H6C H 0.302758 0.361542 0.592952 0.030 Uiso 1 1 calc R U
C7 C 0.42142(4) 0.35331(15) 0.60517(4) 0.01484(16) Uani 1 1 d . .
C8 C 0.42436(5) 0.17921(16) 0.63504(5) 0.01779(18) Uani 1 1 d . .
H8 H 0.388318 0.130036 0.639957 0.021 Uiso 1 1 calc R U
C9 C 0.48208(5) 0.08060(16) 0.65731(5) 0.01825(18) Uani 1 1 d . .
H9 H 0.485144 -0.038270 0.678019 0.022 Uiso 1 1 calc R U
C10 C 0.53716(5) 0.14934(15) 0.65059(4) 0.01574(17) Uani 1 1 d . .
C11 C 0.59641(6) -0.15099(16) 0.69710(5) 0.02032(19) Uani 1 1 d . .
H11A H 0.631819 -0.225382 0.693988 0.024 Uiso 1 1 calc R U
H11B H 0.556281 -0.221148 0.674074 0.024 Uiso 1 1 calc R U
C12 C 0.60586(6) -0.1451(2) 0.75981(5) 0.0277(2) Uani 1 1 d . .
H12A H 0.576606 -0.047147 0.764654 0.033 Uiso 1 1 calc R U
H12B H 0.650053 -0.104807 0.784394 0.033 Uiso 1 1 calc R U
C13 C 0.64952(5) 0.11955(18) 0.66676(5) 0.0216(2) Uani 1 1 d . .
H13A H 0.636531 0.156748 0.625883 0.026 Uiso 1 1 calc R U
H13B H 0.680836 0.011108 0.675359 0.026 Uiso 1 1 calc R U
C14 C 0.68217(6) 0.2951(2) 0.70404(6) 0.0290(3) Uani 1 1 d . .
H14A H 0.650709 0.401667 0.697902 0.035 Uiso 1 1 calc R U
H14B H 0.715544 0.345466 0.692515 0.035 Uiso 1 1 calc R U
C15 C 0.53301(5) 0.32413(16) 0.62009(5) 0.01645(17) Uani 1 1 d . .
H15 H 0.568544 0.374435 0.614530 0.020 Uiso 1 1 calc R U
C16 C 0.47484(5) 0.42099(15) 0.59830(4) 0.01486(16) Uani 1 1 d . .

loop_
_atom_site_aniso_label
_atom_site_aniso_U_11
_atom_site_aniso_U_22
_atom_site_aniso_U_33
_atom_site_aniso_U_23
_atom_site_aniso_U_13
_atom_site_aniso_U_12
Cl1 0.01733(10) 0.02133(12) 0.02558(13) -0.00146(9) 0.00765(9) 0.00173(9)
Cl2 0.0773(4) 0.0628(3) 0.0422(2) 0.0264(2) 0.0110(2) -0.0276(3)
Cl3 0.03073(15) 0.03170(16) 0.02932(16) 0.00414(12) -0.00351(12) -0.00741(12)
O1 0.0213(4) 0.0284(5) 0.0517(6) 0.0229(4) 0.0204(4) 0.0081(3)
O2 0.0168(4) 0.0320(5) 0.0485(6) 0.0175(4) 0.0188(4) 0.0063(3)
N1 0.0116(3) 0.0146(3) 0.0184(4) 0.0026(3) 0.0057(3) 0.0007(3)
N2 0.0119(3) 0.0154(4) 0.0210(4) 0.0052(3) 0.0066(3) 0.0013(3)
N3 0.0153(3) 0.0153(4) 0.0212(4) 0.0048(3) 0.0051(3) 0.0032(3)
C1 0.0153(4) 0.0208(5) 0.0248(5) 0.0068(4) 0.0100(4) 0.0025(3)
C2 0.0127(4) 0.0160(4) 0.0203(4) 0.0046(3) 0.0082(3) 0.0020(3)
C3 0.0126(4) 0.0171(4) 0.0189(4) 0.0044(3) 0.0067(3) 0.0031(3)
C4 0.0123(4) 0.0147(4) 0.0204(4) 0.0042(3) 0.0060(3) 0.0022(3)
C5 0.0117(3) 0.0148(4) 0.0164(4) 0.0016(3) 0.0053(3) 0.0005(3)
C6 0.0122(4) 0.0203(5) 0.0296(5) 0.0041(4) 0.0096(4) 0.0006(3)
C7 0.0115(3) 0.0152(4) 0.0167(4) 0.0023(3) 0.0046(3) 0.0009(3)
C8 0.0145(4) 0.0176(4) 0.0206(4) 0.0047(3) 0.0065(3) -0.0008(3)
C9 0.0158(4) 0.0168(4) 0.0199(4) 0.0051(3) 0.0051(3) -0.0001(3)
C10 0.0133(4) 0.0157(4) 0.0157(4) 0.0017(3) 0.0034(3) 0.0012(3)
C11 0.0230(5) 0.0157(4) 0.0210(5) 0.0039(4) 0.0078(4) 0.0049(4)
C12 0.0254(5) 0.0339(6) 0.0207(5) 0.0074(5) 0.0064(4) -0.0013(5)
C13 0.0167(4) 0.0233(5) 0.0243(5) 0.0051(4) 0.0079(4) 0.0057(4)
C14 0.0214(5) 0.0266(6) 0.0304(6) 0.0088(5) 0.0021(4) -0.0039(4)
C15 0.0124(4) 0.0168(4) 0.0193(4) 0.0046(3) 0.0056(3) 0.0019(3)
C16 0.0125(4) 0.0147(4) 0.0168(4) 0.0030(3) 0.0053(3) 0.0006(3)

loop_
_atom_type_symbol
_atom_type_description
_atom_type_scat_dispersion_real
_atom_type_scat_dispersion_imag
_atom_type_scat_source
C C 0.0033 0.0016 'International Tables Vol C Tables 4.2.6.8 and 6.1.1.4'
H H 0.0000 0.0000 'International Tables Vol C Tables 4.2.6.8 and 6.1.1.4'
Cl Cl 0.1484 0.1585 'International Tables Vol C Tables 4.2.6.8 and 6.1.1.4'
N N 0.0061 0.0033 'International Tables Vol C Tables 4.2.6.8 and 6.1.1.4'
O O 0.0106 0.0060 'International Tables Vol C Tables 4.2.6.8 and 6.1.1.4'

loop_
_geom_angle_atom_site_label_1
_geom_angle_atom_site_label_2
_geom_angle_atom_site_label_3
_geom_angle
C1 O1 H1O 112.4(15)
C5 N1 C7 108.89(8)
C5 N1 C6 124.95(9)
C7 N1 C6 126.15(9)
C5 N2 C16 109.13(8)
C5 N2 H2N 126.2(11)
C16 N2 H2N 124.7(11)
C10 N3 C13 119.95(9)
C10 N3 C11 120.70(9)
C13 N3 C11 118.64(9)
O2 C1 O1 120.02(10)
O2 C1 C2 121.71(10)
O1 C1 C2 118.26(9)
C1 C2 C3 111.55(8)
C1 C2 H2A 109.3
C3 C2 H2A 109.3
C1 C2 H2B 109.3
C3 C2 H2B 109.3
H2A C2 H2B 108.0
C2 C3 C4 111.29(8)
C2 C3 H3A 109.4
C4 C3 H3A 109.4
C2 C3 H3B 109.4
C4 C3 H3B 109.4
H3A C3 H3B 108.0
C5 C4 C3 112.66(8)
C5 C4 H4A 109.1
C3 C4 H4A 109.1
C5 C4 H4B 109.1
C3 C4 H4B 109.1
H4A C4 H4B 107.8
N1 C5 N2 108.96(9)
N1 C5 C4 125.21(9)
N2 C5 C4 125.82(9)
N1 C6 H6A 109.5
N1 C6 H6B 109.5
H6A C6 H6B 109.5
N1 C6 H6C 109.5
H6A C6 H6C 109.5
H6B C6 H6C 109.5
C16 C7 C8 120.15(9)
C16 C7 N1 106.37(9)
C8 C7 N1 133.48(9)
C9 C8 C7 117.16(9)
C9 C8 H8 121.4
C7 C8 H8 121.4
C8 C9 C10 123.03(10)
C8 C9 H9 118.5
C10 C9 H9 118.5
N3 C10 C15 120.19(9)
N3 C10 C9 120.97(9)
C15 C10 C9 118.84(9)
N3 C11 C12 111.72(10)
N3 C11 H11A 109.3
C12 C11 H11A 109.3
N3 C11 H11B 109.3
C12 C11 H11B 109.3
H11A C11 H11B 107.9
C11 C12 Cl2 109.72(10)
C11 C12 H12A 109.7
Cl2 C12 H12A 109.7
C11 C12 H12B 109.7
Cl2 C12 H12B 109.7
H12A C12 H12B 108.2
N3 C13 C14 115.44(11)
N3 C13 H13A 108.4
C14 C13 H13A 108.4
N3 C13 H13B 108.4
C14 C13 H13B 108.4
H13A C13 H13B 107.5
C13 C14 Cl3 111.25(9)
C13 C14 H14A 109.4
Cl3 C14 H14A 109.4
C13 C14 H14B 109.4
Cl3 C14 H14B 109.4
H14A C14 H14B 108.0
C16 C15 C10 117.23(9)
C16 C15 H15 121.4
C10 C15 H15 121.4
N2 C16 C15 129.77(9)
N2 C16 C7 106.64(8)
C15 C16 C7 123.59(9)

loop_
_geom_bond_atom_site_label_1
_geom_bond_atom_site_label_2
_geom_bond_distance
Cl2 C12 1.7814(15)
Cl3 C14 1.7951(14)
O1 C1 1.3181(14)
O1 H1O 0.837(15)
O2 C1 1.2177(13)
N1 C5 1.3380(13)
N1 C7 1.3969(13)
N1 C6 1.4645(13)
N2 C5 1.3426(13)
N2 C16 1.3861(13)
N2 H2N 0.847(13)
N3 C10 1.3868(13)
N3 C13 1.4522(15)
N3 C11 1.4525(14)
C1 C2 1.5061(15)
C2 C3 1.5236(14)
C2 H2A 0.9900
C2 H2B 0.9900
C3 C4 1.5256(14)
C3 H3A 0.9900
C3 H3B 0.9900
C4 C5 1.4815(14)
C4 H4A 0.9900
C4 H4B 0.9900
C6 H6A 0.9800
C6 H6B 0.9800
C6 H6C 0.9800
C7 C16 1.3910(14)
C7 C8 1.3912(14)
C8 C9 1.3853(15)
C8 H8 0.9500
C9 C10 1.4273(15)
C9 H9 0.9500
C10 C15 1.3989(15)
C11 C12 1.5206(17)
C11 H11A 0.9900
C11 H11B 0.9900
C12 H12A 0.9900
C12 H12B 0.9900
C13 C14 1.5159(19)
C13 H13A 0.9900
C13 H13B 0.9900
C14 H14A 0.9900
C14 H14B 0.9900
C15 C16 1.3879(14)
C15 H15 0.9500

loop_
_geom_hbond_atom_site_label_D
_geom_hbond_atom_site_label_H
_geom_hbond_atom_site_label_A
_geom_hbond_distance_DH
_geom_hbond_distance_HA
_geom_hbond_distance_DA
_geom_hbond_angle_DHA
_geom_hbond_site_symmetry_A
_geom_hbond_publ_flag
N2 H2N O2 0.847(13) 1.893(13) 2.7293(13) 169.2(16) 5_676 no
C15 H15 O1 0.95 2.42 3.3283(14) 159.1 5_676 no
O1 H1O Cl1 0.837(15) 2.072(15) 2.8994(10) 170(2) . no
C4 H4B Cl1 0.99 2.68 3.6325(11) 160.7 1_545 no
C4 H4A Cl1 0.99 2.79 3.7105(11) 155.6 7_576 no
C6 H6A Cl1 0.98 2.96 3.8640(13) 153.7 1_545 no
C6 H6B Cl1 0.98 2.82 3.7314(12) 155.9 7_576 no
C6 H6C Cl1 0.98 2.76 3.6510(12) 151.6 7_566 no
C8 H8 Cl1 0.95 2.93 3.7904(11) 151.2 7_566 no
C13 H13B Cl3 0.99 2.87 3.8502(12) 169.4 4_646 no
C14 H14B Cl3 0.99 2.96 3.6600(13) 128.4 4_656 no
C12 H12B Cl3 0.99 2.79 3.5053(14) 130.1 . no

_cod_database_fobs_code 2108499
